data_4079397
loop_
_publ_author_name
'Chen, Chaohuang'
'Weng, Zhiqiang'
'Hartwig, John F.'

_publ_contact_author
; 
Scott R. Wilson 
University of Illinois 
School of Chemical Sciences, Box 59-1 
505 South Mathews Avenue 
Urbana, Illinois  61801 
USA 
;
_publ_section_title
;
 Synthesis of Copper(I) Thiolate Complexes in the Thioetherification of
 Aryl Halides.
;
_journal_issue 22
_journal_name_full Organometallics
_journal_page_first 8031
_journal_page_last 8037
_journal_paper_doi 10.1021/om300711c
_journal_volume 31
_journal_year 2012
_chemical_formula_moiety 'C42 H42 Cu4 S6, 2(C42 H36 K N6), C4 H8 O'
_chemical_formula_sum 'C130 H122 Cu4 K2 N12 O S6'
_chemical_formula_weight 2393.12
_chemical_name_systematic
; 
? 
;
_space_group_IT_number 148
_symmetry_cell_setting hexagonal
_symmetry_space_group_name_Hall '-R 3'
_symmetry_space_group_name_H-M 'R -3 :H'
_atom_sites_solution_hydrogens geom
_atom_sites_solution_primary direct
_atom_sites_solution_secondary difmap
_audit_creation_method SHELXL-97
_audit_update_record
; 
2007-10-10   text and data added, srw 
;
_cell_angle_alpha 90.00
_cell_angle_beta 90.00
_cell_angle_gamma 120.00
_cell_formula_units_Z 6
_cell_length_a 19.072(3)
_cell_length_b 19.072(3)
_cell_length_c 54.419(16)
_cell_measurement_reflns_used 935
_cell_measurement_temperature 193(2)
_cell_measurement_theta_max 21.66
_cell_measurement_theta_min 2.58
_cell_volume 17142(6)
_computing_cell_refinement 'SAINT V7.23A (Bruker, 2005)'
_computing_data_collection 'SMART V5.625 (Bruker, 2001)'
_computing_data_reduction
; 
SAINT V7.23A, XPREP V2005/2, SADABS V2007/4 (Bruker, 2005 & 2007) 
;
_computing_molecular_graphics 'SHELXTL V6.12 (Bruker, 2005)'
_computing_publication_material 'XCIF V6.12 (Bruker, 2005)'
_computing_structure_refinement 'SHELXTL V6.12 (Bruker, 2005)'
_computing_structure_solution 'SHELXTL V6.12 (Bruker, 2005)'
_diffrn_ambient_temperature 193(2)
_diffrn_measured_fraction_theta_full 0.998
_diffrn_measured_fraction_theta_max 0.998
_diffrn_measurement_device 'Siemens Platform/CCD'
_diffrn_measurement_method 'profile data from \w scans'
_diffrn_radiation_monochromator graphite
_diffrn_radiation_source 'normal-focus sealed tube'
_diffrn_radiation_type MoK\a
_diffrn_radiation_wavelength 0.71073
_diffrn_radiation_wavelength_id g05was
_diffrn_reflns_av_R_equivalents 0.0653
_diffrn_reflns_av_sigmaI/netI 0.0443
_diffrn_reflns_limit_h_max 22
_diffrn_reflns_limit_h_min -22
_diffrn_reflns_limit_k_max 22
_diffrn_reflns_limit_k_min -22
_diffrn_reflns_limit_l_max 65
_diffrn_reflns_limit_l_min -65
_diffrn_reflns_number 58004
_diffrn_reflns_theta_full 25.36
_diffrn_reflns_theta_max 25.36
_diffrn_reflns_theta_min 1.94
_diffrn_standards_decay_% 1.3
_diffrn_standards_interval_time 364
_diffrn_standards_number 265
_exptl_absorpt_coefficient_mu 0.975
_exptl_absorpt_correction_T_max 0.9015
_exptl_absorpt_correction_T_min 0.8121
_exptl_absorpt_correction_type integration
_exptl_absorpt_process_details 'SHELXTL/XPREP V2005/2 (Bruker, 2005)'
_exptl_crystal_colour orange
_exptl_crystal_density_diffrn 1.391
_exptl_crystal_density_method 'not measured'
_exptl_crystal_description hexagonal
_exptl_crystal_F_000 7464
_exptl_crystal_id g05was
_exptl_crystal_preparation
; 
The data crystal was mounted using oil (Parantone-N, Exxon) to a 
0.3 mm cryo-loop (Hampton Research) with the (1 0 0) scattering 
planes roughly normal to the spindle axis. 
;
_exptl_crystal_size_max 0.24
_exptl_crystal_size_mid 0.20
_exptl_crystal_size_min 0.12
_refine_diff_density_max 0.475
_refine_diff_density_min -0.305
_refine_diff_density_rms 0.064
_refine_ls_extinction_method none
_refine_ls_goodness_of_fit_ref 0.971
_refine_ls_hydrogen_treatment noref
_refine_ls_matrix_type full
_refine_ls_number_parameters 608
_refine_ls_number_reflns 6987
_refine_ls_number_restraints 502
_refine_ls_restrained_S_all 0.990
_refine_ls_R_factor_all 0.0697
_refine_ls_R_factor_gt 0.0381
_refine_ls_shift/su_max 0.026
_refine_ls_shift/su_mean 0.002
_refine_ls_structure_factor_coef Fsqd
_refine_ls_weighting_details 'calc w=1/[\s^2^(Fo^2^)+(0.0646P)^2^+0.0000P] where P=(Fo^2^+2Fc^2^)/3'
_refine_ls_weighting_scheme calc
_refine_ls_wR_factor_gt 0.0922
_refine_ls_wR_factor_ref 0.1019
_reflns_number_gt 4698
_reflns_number_total 6987
_reflns_threshold_expression >2sigma(I)
_cod_data_source_file om300711c_si_002.cif
_cod_data_source_block g05was
_cod_depositor_comments
;
The following automatic conversions were performed:

'_symmetry_cell_setting' value 'Hexagonal' changed to 'hexagonal'
according to /home/saulius/struct/CIF-dictionaries/cif_core.dic
dictionary named 'cif_core.dic' version 2.4.2 from 2011-04-26.

Automatic conversion script
Id: cif_fix_values 1891 2012-01-12 08:04:46Z andrius 
;
_cod_original_cell_volume 17143(6)
_cod_original_sg_symbol_Hall '-R 3 '
_cod_original_sg_symbol_H-M 'R -3   '
_cod_database_code 4079397

loop_
_symmetry_equiv_pos_as_xyz
'x, y, z'
'-y, x-y, z'
'-x+y, -x, z'
'x+2/3, y+1/3, z+1/3'
'-y+2/3, x-y+1/3, z+1/3'
'-x+y+2/3, -x+1/3, z+1/3'
'x+1/3, y+2/3, z+2/3'
'-y+1/3, x-y+2/3, z+2/3'
'-x+y+1/3, -x+2/3, z+2/3'
'-x, -y, -z'
'y, -x+y, -z'
'x-y, x, -z'
'-x+2/3, -y+1/3, -z+1/3'
'y+2/3, -x+y+1/3, -z+1/3'
'x-y+2/3, x+1/3, -z+1/3'
'-x+1/3, -y+2/3, -z+2/3'
'y+1/3, -x+y+2/3, -z+2/3'
'x-y+1/3, x+2/3, -z+2/3'

loop_
_atom_site_label
_atom_site_type_symbol
_atom_site_fract_x
_atom_site_fract_y
_atom_site_fract_z
_atom_site_U_iso_or_equiv
_atom_site_adp_type
_atom_site_occupancy
_atom_site_symmetry_multiplicity
_atom_site_calc_flag
_atom_site_refinement_flags
_atom_site_disorder_assembly
_atom_site_disorder_group
C1 C 0.28363(17) 0.83464(17) 0.27112(5) 0.0323(7) Uani 1 1 d . . .
C2 C 0.35185(18) 0.87725(18) 0.25434(5) 0.0359(7) Uani 1 1 d . . .
C3 C 0.20782(17) 0.72529(17) 0.29669(5) 0.0325(7) Uani 1 1 d . . .
C4 C 0.15747(17) 0.75629(18) 0.30313(5) 0.0374(7) Uani 1 1 d . . .
H4 H 0.1146 0.7282 0.3145 0.045 Uiso 1 1 calc R . .
C5 C 0.17045(18) 0.82723(19) 0.29286(6) 0.0412(8) Uani 1 1 d D . .
H5 H 0.1355 0.8478 0.2967 0.049 Uiso 1 1 calc R . .
C6 C 0.23576(17) 0.86955(17) 0.27660(5) 0.0355(7) Uani 1 1 d . . .
C7 C 0.25254(19) 0.94466(19) 0.26549(6) 0.0450(8) Uani 1 1 d . . .
H7 H 0.2182 0.9663 0.2688 0.054 Uiso 1 1 calc R . .
C8 C 0.3161(2) 0.98432(19) 0.25052(6) 0.0490(8) Uani 1 1 d . . .
H8 H 0.3271 1.0346 0.2437 0.059 Uiso 1 1 calc R . .
C9 C 0.36788(19) 0.95238(18) 0.24459(6) 0.0437(8) Uani 1 1 d . . .
C10 C 0.4342(2) 0.9920(2) 0.22874(6) 0.0544(9) Uani 1 1 d . . .
H10 H 0.4470 1.0427 0.2217 0.065 Uiso 1 1 calc R . .
C11 C 0.4804(2) 0.9583(2) 0.22336(6) 0.0565(9) Uani 1 1 d . . .
H11 H 0.5258 0.9854 0.2128 0.068 Uiso 1 1 calc R . .
C12 C 0.4603(2) 0.8828(2) 0.23362(6) 0.0495(9) Uani 1 1 d . . .
C13 C 0.19379(19) 0.64695(17) 0.30762(6) 0.0417(8) Uani 1 1 d . . .
H13A H 0.1527 0.6296 0.3206 0.063 Uiso 0.69(3) 1 d PR A 1
H13B H 0.2445 0.6545 0.3146 0.063 Uiso 0.69(3) 1 d PR A 1
H13C H 0.1749 0.6052 0.2948 0.063 Uiso 0.69(3) 1 d PR A 1
H13D H 0.2287 0.6300 0.2994 0.063 Uiso 0.31(3) 1 d PR A 2
H13E H 0.1369 0.6050 0.3054 0.063 Uiso 0.31(3) 1 d PR A 2
H13F H 0.2066 0.6543 0.3252 0.063 Uiso 0.31(3) 1 d PR A 2
C14 C 0.5126(2) 0.8459(2) 0.22854(7) 0.0744(12) Uani 1 1 d . . .
H14A H 0.5370 0.8625 0.2122 0.112 Uiso 0.60(5) 1 d PR B 1
H14B H 0.4793 0.7868 0.2292 0.112 Uiso 0.60(5) 1 d PR B 1
H14C H 0.5554 0.8644 0.2409 0.112 Uiso 0.60(5) 1 d PR B 1
H14D H 0.5108 0.8133 0.2427 0.112 Uiso 0.40(5) 1 d PR B 2
H14E H 0.5685 0.8890 0.2257 0.112 Uiso 0.40(5) 1 d PR B 2
H14F H 0.4924 0.8114 0.2139 0.112 Uiso 0.40(5) 1 d PR B 2
C15 C 0.84596(17) 0.78002(16) 0.10491(5) 0.0319(6) Uani 1 1 d . . .
C16 C 0.80566(18) 0.80067(17) 0.08595(5) 0.0364(7) Uani 1 1 d . . .
C17 C 0.94954(17) 0.82142(17) 0.13324(5) 0.0366(7) Uani 1 1 d . . .
C18 C 0.91951(19) 0.74152(18) 0.14120(6) 0.0430(8) Uani 1 1 d . . .
H18A H 0.9458 0.7301 0.1541 0.052 Uiso 1 1 calc R . .
C19 C 0.85237(19) 0.68032(18) 0.13034(6) 0.0444(8) Uani 1 1 d . . .
H19 H 0.8323 0.6259 0.1354 0.053 Uiso 1 1 calc R . .
C20 C 0.81320(17) 0.69832(17) 0.11165(6) 0.0376(7) Uani 1 1 d . . .
C21 C 0.7429(2) 0.63644(19) 0.09941(6) 0.0510(9) Uani 1 1 d . . .
H21 H 0.7220 0.5813 0.1038 0.061 Uiso 1 1 calc R . .
C22 C 0.7065(2) 0.65550(19) 0.08194(7) 0.0536(9) Uani 1 1 d . . .
H22 H 0.6601 0.6136 0.0740 0.064 Uiso 1 1 calc R . .
C23 C 0.73582(19) 0.73780(19) 0.07489(6) 0.0478(8) Uani 1 1 d . . .
C24 C 0.6971(2) 0.7601(2) 0.05695(7) 0.0616(10) Uani 1 1 d . . .
H24 H 0.6498 0.7197 0.0489 0.074 Uiso 1 1 calc R . .
C25 C 0.7275(2) 0.8391(2) 0.05122(7) 0.0615(10) Uani 1 1 d . . .
H25 H 0.7012 0.8543 0.0393 0.074 Uiso 1 1 calc R . .
C26 C 0.7978(2) 0.8987(2) 0.06292(6) 0.0485(8) Uani 1 1 d . . .
C27 C 1.02418(19) 0.88934(19) 0.14488(6) 0.0503(9) Uani 1 1 d . . .
H27A H 1.0554 0.8675 0.1528 0.075 Uiso 0.82(3) 1 d PR C 1
H27B H 1.0084 0.9164 0.1572 0.075 Uiso 0.82(3) 1 d PR C 1
H27C H 1.0575 0.9285 0.1322 0.075 Uiso 0.82(3) 1 d PR C 1
H27D H 1.0255 0.9407 0.1420 0.075 Uiso 0.18(3) 1 d PR C 2
H27E H 1.0725 0.8919 0.1376 0.075 Uiso 0.18(3) 1 d PR C 2
H27F H 1.0233 0.8798 0.1626 0.075 Uiso 0.18(3) 1 d PR C 2
C28 C 0.8307(2) 0.9866(2) 0.05724(7) 0.0640(11) Uani 1 1 d . . .
H28A H 0.8196 0.9928 0.0400 0.096 Uiso 0.64(4) 1 d PR D 1
H28B H 0.8893 1.0164 0.0601 0.096 Uiso 0.64(4) 1 d PR D 1
H28C H 0.8047 1.0084 0.0679 0.096 Uiso 0.64(4) 1 d PR D 1
H28D H 0.8562 1.0190 0.0720 0.096 Uiso 0.36(4) 1 d PR D 2
H28E H 0.7865 0.9953 0.0519 0.096 Uiso 0.36(4) 1 d PR D 2
H28F H 0.8711 1.0033 0.0441 0.096 Uiso 0.36(4) 1 d PR D 2
N1 N 0.26916(13) 0.76267(13) 0.28108(4) 0.0315(5) Uani 1 1 d . . .
N2 N 0.39756(15) 0.84250(15) 0.24871(4) 0.0404(6) Uani 1 1 d . . .
N3 N 0.91432(13) 0.84069(13) 0.11549(4) 0.0324(6) Uani 1 1 d . . .
N4 N 0.83692(14) 0.88020(14) 0.07972(4) 0.0386(6) Uani 1 1 d . . .
C29 C 0.55245(17) 0.41745(17) 0.12690(5) 0.0341(7) Uani 0.9674(9) 1 d PDU E 1
H29A H 0.6032 0.4520 0.1360 0.041 Uiso 0.9674(9) 1 calc PR E 1
H29B H 0.5579 0.4417 0.1104 0.041 Uiso 0.9674(9) 1 calc PR E 1
C30 C 0.48258(10) 0.41764(11) 0.14036(3) 0.0336(7) Uani 0.9674(9) 1 d PGDU E 1
C31 C 0.45424(13) 0.46722(12) 0.13146(3) 0.0467(9) Uani 0.9674(9) 1 d PGDU E 1
H31 H 0.4790 0.5005 0.1175 0.056 Uiso 0.9674(9) 1 calc PR E 1
C32 C 0.38965(13) 0.46813(13) 0.14297(4) 0.0585(10) Uani 0.9674(9) 1 d PGDU E 1
H32 H 0.3703 0.5020 0.1369 0.070 Uiso 0.9674(9) 1 calc PR E 1
C33 C 0.35339(11) 0.41947(14) 0.16338(4) 0.0542(10) Uani 0.9674(9) 1 d PGDU E 1
H33 H 0.3092 0.4201 0.1713 0.065 Uiso 0.9674(9) 1 calc PR E 1
C34 C 0.38173(12) 0.36989(12) 0.17229(3) 0.0453(9) Uani 0.9674(9) 1 d PGDU E 1
H34 H 0.3570 0.3366 0.1862 0.054 Uiso 0.9674(9) 1 calc PR E 1
C35 C 0.44633(11) 0.36897(11) 0.16077(3) 0.0347(7) Uani 0.9674(9) 1 d PGDU E 1
H35 H 0.4657 0.3351 0.1669 0.042 Uiso 0.9674(9) 1 calc PR E 1
C36 C 0.65687(19) 0.44313(18) 0.03253(5) 0.0346(7) Uani 0.9674(9) 1 d PD E 1
H36A H 0.6865 0.4139 0.0291 0.042 Uiso 0.9674(9) 1 calc PR E 1
H36B H 0.6061 0.4170 0.0229 0.042 Uiso 0.9674(9) 1 calc PR E 1
C37 C 0.70766(12) 0.52992(10) 0.02457(4) 0.0331(7) Uani 0.9674(9) 1 d PGDU E 1
C38 C 0.67982(11) 0.56327(14) 0.00706(4) 0.0430(8) Uani 0.9674(9) 1 d PGDU E 1
H38 H 0.6285 0.5307 -0.0004 0.052 Uiso 0.9674(9) 1 calc PR E 1
C39 C 0.72705(18) 0.64426(15) 0.00054(4) 0.0707(12) Uani 0.9674(9) 1 d PGDU E 1
H39 H 0.7080 0.6671 -0.0114 0.085 Uiso 0.9674(9) 1 calc PR E 1
C40 C 0.80212(17) 0.69191(10) 0.01153(6) 0.0961(16) Uani 0.9674(9) 1 d PGDU E 1
H40 H 0.8344 0.7473 0.0071 0.115 Uiso 0.9674(9) 1 calc PR E 1
C41 C 0.82996(13) 0.65856(15) 0.02904(5) 0.111(2) Uani 0.9674(9) 1 d PGDU E 1
H41 H 0.8813 0.6911 0.0365 0.134 Uiso 0.9674(9) 1 calc PR E 1
C42 C 0.78273(13) 0.57757(16) 0.03556(4) 0.0734(13) Uani 0.9674(9) 1 d PGDU E 1
H42 H 0.8018 0.5548 0.0475 0.088 Uiso 0.9674(9) 1 calc PR E 1
S1 S 0.54010(4) 0.31571(4) 0.123266(14) 0.03178(18) Uani 0.9674(9) 1 d PDU E 1
S2 S 0.63231(4) 0.43542(4) 0.065587(13) 0.03121(18) Uani 0.9674(9) 1 d PDU . 1
Cu1 Cu 0.57471(2) 0.30914(2) 0.083487(6) 0.03219(12) Uani 0.9674(9) 1 d PDU . 1
Cu2 Cu 0.6667 0.3333 0.124077(11) 0.03146(16) Uani 0.9674(9) 3 d SPDU . 1
K1 K 0.3333 0.6667 0.25986(2) 0.0413(3) Uani 1 3 d S . .
K2 K 1.0000 1.0000 0.09596(2) 0.0356(3) Uani 1 3 d S . .
O1 O 0.3148(12) 0.6379(9) 0.2008(2) 0.090(5) Uiso 0.166667 1 d PDU . .
C43 C 0.3637(18) 0.6220(16) 0.1845(4) 0.098(7) Uiso 0.166667 1 d PDU . .
H43A H 0.3327 0.5658 0.1781 0.117 Uiso 0.166667 1 calc PR . .
H43B H 0.4124 0.6287 0.1931 0.117 Uiso 0.166667 1 calc PR . .
C44 C 0.388(3) 0.682(2) 0.1635(6) 0.092(7) Uiso 0.166667 1 d PDU . .
H44A H 0.4430 0.7287 0.1661 0.111 Uiso 0.166667 1 calc PR . .
H44B H 0.3870 0.6561 0.1476 0.111 Uiso 0.166667 1 calc PR . .
C45 C 0.325(2) 0.709(3) 0.1637(7) 0.098(7) Uiso 0.166667 1 d PDU . .
H45A H 0.3519 0.7688 0.1638 0.117 Uiso 0.166667 1 calc PR . .
H45B H 0.2896 0.6879 0.1492 0.117 Uiso 0.166667 1 calc PR . .
C46 C 0.2776(19) 0.674(2) 0.1871(5) 0.112(7) Uiso 0.166667 1 d PDU . .
H46A H 0.2766 0.7169 0.1969 0.134 Uiso 0.166667 1 calc PR . .
H46B H 0.2211 0.6324 0.1831 0.134 Uiso 0.166667 1 calc PR . .
O2 O 1.0334(13) 1.0411(13) -0.0158(4) 0.131(7) Uiso 0.166667 1 d PDU . .
C47 C 1.0503(11) 0.994(2) 0.0014(7) 0.114(8) Uiso 0.166667 1 d PDU . .
H47A H 1.0672 1.0212 0.0175 0.137 Uiso 0.166667 1 calc PR . .
H47B H 1.0934 0.9839 -0.0049 0.137 Uiso 0.166667 1 calc PR . .
C48 C 0.9693(13) 0.9134(14) 0.0036(10) 0.111(7) Uiso 0.166667 1 d PDU . .
H48A H 0.9637 0.8753 -0.0096 0.133 Uiso 0.166667 1 calc PR . .
H48B H 0.9649 0.8875 0.0197 0.133 Uiso 0.166667 1 calc PR . .
C49 C 0.9058(12) 0.9389(14) 0.0011(10) 0.110(8) Uiso 0.166667 1 d PDU . .
H49A H 0.8584 0.8983 -0.0084 0.131 Uiso 0.166667 1 calc PR . .
H49B H 0.8873 0.9462 0.0174 0.131 Uiso 0.166667 1 calc PR . .
C50 C 0.9495(15) 1.018(2) -0.0126(7) 0.118(8) Uiso 0.166667 1 d PDU . .
H50A H 0.9239 1.0127 -0.0288 0.142 Uiso 0.166667 1 calc PR . .
H50B H 0.9458 1.0608 -0.0032 0.142 Uiso 0.166667 1 calc PR . .
C51 C 0.7534(12) 0.5224(17) 0.0404(6) 0.052(5) Uani 0.0326(9) 1 d PDU E 2
H51A H 0.7769 0.5420 0.0570 0.063 Uiso 0.0326(9) 1 calc PR E 2
H51B H 0.7843 0.4996 0.0325 0.063 Uiso 0.0326(9) 1 calc PR E 2
C52 C 0.7637(19) 0.5938(19) 0.0254(5) 0.063(4) Uani 0.0326(9) 1 d PGDU E 2
C53 C 0.703(3) 0.584(3) 0.0090(5) 0.055(4) Uani 0.0326(9) 1 d PGDU E 2
H53 H 0.6559 0.5329 0.0073 0.066 Uiso 0.0326(9) 1 calc PR E 2
C54 C 0.713(4) 0.650(4) -0.0048(6) 0.071(6) Uani 0.0326(9) 1 d PGDU E 2
H54 H 0.6718 0.6430 -0.0160 0.085 Uiso 0.0326(9) 1 calc PR E 2
C55 C 0.783(5) 0.725(3) -0.0023(9) 0.083(6) Uani 0.0326(9) 1 d PGDU E 2
H55 H 0.7891 0.7694 -0.0117 0.100 Uiso 0.0326(9) 1 calc PR E 2
C56 C 0.843(4) 0.734(2) 0.0140(10) 0.085(6) Uani 0.0326(9) 1 d PGDU E 2
H56 H 0.8905 0.7856 0.0157 0.102 Uiso 0.0326(9) 1 calc PR E 2
C57 C 0.833(2) 0.6689(17) 0.0279(8) 0.085(5) Uani 0.0326(9) 1 d PGDU E 2
H57 H 0.8745 0.6755 0.0390 0.101 Uiso 0.0326(9) 1 calc PR E 2
C58 C 0.5554(17) 0.336(2) 0.1369(5) 0.042(11) Uani 0.0326(9) 1 d PDU E 2
H58A H 0.5501 0.2907 0.1472 0.050 Uiso 0.0326(9) 1 calc PR E 2
H58B H 0.6114 0.3818 0.1385 0.050 Uiso 0.0326(9) 1 calc PR E 2
C59 C 0.4963(15) 0.361(2) 0.1455(6) 0.036(4) Uani 0.0326(9) 1 d PGDU E 2
C60 C 0.496(2) 0.421(2) 0.1312(7) 0.035(4) Uani 0.0326(9) 1 d PGDU E 2
H60 H 0.5306 0.4426 0.1174 0.042 Uiso 0.0326(9) 1 calc PR E 2
C61 C 0.444(3) 0.450(2) 0.1371(10) 0.047(3) Uani 0.0326(9) 1 d PGDU E 2
H61 H 0.4434 0.4915 0.1273 0.057 Uiso 0.0326(9) 1 calc PR E 2
C62 C 0.393(2) 0.419(3) 0.1573(11) 0.053(4) Uani 0.0326(9) 1 d PGDU E 2
H62 H 0.3573 0.4393 0.1613 0.063 Uiso 0.0326(9) 1 calc PR E 2
C63 C 0.3933(17) 0.359(3) 0.1716(8) 0.044(4) Uani 0.0326(9) 1 d PGDU E 2
H63 H 0.3583 0.3382 0.1854 0.053 Uiso 0.0326(9) 1 calc PR E 2
C64 C 0.4451(19) 0.330(2) 0.1657(6) 0.039(5) Uani 0.0326(9) 1 d PGDU E 2
H64 H 0.4455 0.2893 0.1755 0.046 Uiso 0.0326(9) 1 calc PR E 2
S3 S 0.6472(12) 0.4410(9) 0.0440(3) 0.042(3) Uani 0.0326(9) 1 d PDU E 2
S4 S 0.5335(10) 0.3035(11) 0.1041(4) 0.039(3) Uani 0.0326(9) 1 d PDU E 2
Cu3 Cu 0.6447(7) 0.4007(7) 0.08336(19) 0.048(3) Uani 0.0326(9) 1 d PDU . 2
Cu4 Cu 0.6667 0.3333 0.0425(3) 0.044(3) Uani 0.0326(9) 3 d SPDU . 2

loop_
_atom_site_aniso_label
_atom_site_aniso_U_11
_atom_site_aniso_U_22
_atom_site_aniso_U_33
_atom_site_aniso_U_23
_atom_site_aniso_U_13
_atom_site_aniso_U_12
C1 0.0346(16) 0.0321(16) 0.0331(16) -0.0019(13) -0.0029(13) 0.0189(14)
C2 0.0381(17) 0.0358(17) 0.0370(16) 0.0050(13) 0.0025(13) 0.0209(15)
C3 0.0340(16) 0.0339(16) 0.0299(15) -0.0031(13) -0.0039(13) 0.0172(14)
C4 0.0275(16) 0.0415(18) 0.0408(17) -0.0007(14) 0.0040(13) 0.0156(14)
C5 0.0346(17) 0.0472(19) 0.0506(19) -0.0069(16) -0.0033(15) 0.0270(16)
C6 0.0326(16) 0.0370(17) 0.0416(17) -0.0027(14) -0.0043(13) 0.0209(14)
C7 0.048(2) 0.0405(19) 0.060(2) 0.0017(16) -0.0009(17) 0.0323(17)
C8 0.055(2) 0.0372(18) 0.062(2) 0.0112(16) 0.0058(18) 0.0283(17)
C9 0.050(2) 0.0397(18) 0.0465(19) 0.0087(15) 0.0036(16) 0.0261(16)
C10 0.060(2) 0.047(2) 0.059(2) 0.0217(17) 0.0147(18) 0.0286(19)
C11 0.054(2) 0.061(2) 0.055(2) 0.0231(18) 0.0211(18) 0.029(2)
C12 0.051(2) 0.060(2) 0.049(2) 0.0143(17) 0.0183(17) 0.0361(19)
C13 0.0450(19) 0.0376(17) 0.0412(18) 0.0055(14) 0.0086(15) 0.0196(15)
C14 0.084(3) 0.087(3) 0.081(3) 0.036(2) 0.047(2) 0.065(3)
C15 0.0319(16) 0.0278(15) 0.0364(16) -0.0007(13) 0.0018(13) 0.0151(13)
C16 0.0362(17) 0.0297(16) 0.0399(17) -0.0031(13) -0.0035(14) 0.0138(14)
C17 0.0358(17) 0.0374(17) 0.0386(17) 0.0001(13) 0.0002(14) 0.0199(14)
C18 0.049(2) 0.0411(19) 0.0474(19) 0.0100(15) -0.0002(15) 0.0292(17)
C19 0.047(2) 0.0302(17) 0.058(2) 0.0080(15) 0.0061(16) 0.0211(16)
C20 0.0371(17) 0.0268(16) 0.0494(19) 0.0006(14) 0.0054(14) 0.0164(14)
C21 0.048(2) 0.0267(17) 0.073(2) -0.0078(16) -0.0038(18) 0.0150(16)
C22 0.048(2) 0.0330(19) 0.071(2) -0.0161(17) -0.0149(18) 0.0136(16)
C23 0.045(2) 0.0396(19) 0.055(2) -0.0100(16) -0.0130(16) 0.0187(16)
C24 0.053(2) 0.053(2) 0.066(2) -0.0157(19) -0.0293(19) 0.0165(19)
C25 0.060(2) 0.061(3) 0.059(2) -0.0020(19) -0.0284(19) 0.027(2)
C26 0.052(2) 0.047(2) 0.047(2) 0.0036(16) -0.0123(16) 0.0252(18)
C27 0.046(2) 0.044(2) 0.056(2) 0.0079(16) -0.0154(16) 0.0191(17)
C28 0.071(3) 0.049(2) 0.069(2) 0.0102(19) -0.020(2) 0.027(2)
N1 0.0324(13) 0.0323(13) 0.0327(13) 0.0015(11) 0.0021(11) 0.0184(11)
N2 0.0451(15) 0.0468(16) 0.0393(15) 0.0097(12) 0.0121(12) 0.0305(13)
N3 0.0342(14) 0.0288(13) 0.0345(13) 0.0007(10) -0.0026(11) 0.0160(11)
N4 0.0399(15) 0.0354(14) 0.0413(15) 0.0031(11) -0.0062(12) 0.0194(12)
C29 0.0330(17) 0.0296(16) 0.0366(17) -0.0029(13) -0.0019(13) 0.0133(14)
C30 0.0356(17) 0.0317(16) 0.0336(16) -0.0098(13) -0.0042(13) 0.0170(14)
C31 0.058(2) 0.045(2) 0.047(2) 0.0004(16) 0.0028(17) 0.0338(18)
C32 0.071(2) 0.069(2) 0.061(2) -0.0073(19) -0.0027(19) 0.054(2)
C33 0.047(2) 0.067(2) 0.058(2) -0.0266(19) -0.0007(18) 0.0349(19)
C34 0.048(2) 0.043(2) 0.0383(18) -0.0121(15) 0.0004(15) 0.0173(16)
C35 0.0363(17) 0.0307(16) 0.0338(16) -0.0045(13) -0.0004(13) 0.0143(14)
C36 0.0389(18) 0.0374(18) 0.0321(17) -0.0042(14) -0.0028(15) 0.0225(15)
C37 0.0277(15) 0.0369(17) 0.0312(16) -0.0019(13) 0.0054(13) 0.0135(14)
C38 0.0422(19) 0.0425(19) 0.0470(19) 0.0101(15) 0.0141(15) 0.0233(17)
C39 0.090(3) 0.061(2) 0.069(3) 0.028(2) 0.041(2) 0.043(2)
C40 0.114(4) 0.048(2) 0.072(3) 0.008(2) 0.037(3) 0.000(2)
C41 0.083(3) 0.090(3) 0.059(3) -0.004(2) 0.000(2) -0.034(3)
C42 0.048(2) 0.078(3) 0.043(2) 0.0089(19) -0.0029(17) -0.007(2)
S1 0.0271(4) 0.0273(4) 0.0390(4) -0.0023(3) 0.0033(3) 0.0122(3)
S2 0.0337(4) 0.0303(4) 0.0333(4) 0.0002(3) -0.0004(3) 0.0187(3)
Cu1 0.0295(2) 0.0310(2) 0.0364(2) -0.00446(16) -0.00212(16) 0.01538(17)
Cu2 0.0302(2) 0.0302(2) 0.0340(3) 0.000 0.000 0.01509(11)
K1 0.0317(4) 0.0317(4) 0.0604(8) 0.000 0.000 0.01586(19)
K2 0.0284(4) 0.0284(4) 0.0502(7) 0.000 0.000 0.01419(18)
C51 0.042(6) 0.057(6) 0.041(6) -0.002(5) 0.001(6) 0.012(5)
C52 0.053(5) 0.063(5) 0.045(6) 0.003(5) 0.002(5) 0.008(4)
C53 0.057(6) 0.057(6) 0.056(6) 0.010(5) 0.018(5) 0.032(5)
C54 0.081(8) 0.063(7) 0.071(8) 0.016(6) 0.020(7) 0.038(6)
C55 0.095(8) 0.061(7) 0.076(8) 0.004(7) 0.018(7) 0.026(6)
C56 0.095(8) 0.063(7) 0.076(8) 0.003(7) 0.017(7) 0.024(6)
C57 0.084(6) 0.064(6) 0.064(7) 0.004(5) 0.009(6) 0.007(5)
C58 0.041(14) 0.044(15) 0.043(17) -0.009(10) -0.003(9) 0.023(12)
C59 0.037(6) 0.033(6) 0.036(6) -0.006(5) -0.003(5) 0.015(5)
C60 0.036(6) 0.031(6) 0.033(6) -0.006(5) -0.002(5) 0.014(5)
C61 0.054(5) 0.049(5) 0.047(5) -0.002(5) -0.001(5) 0.031(4)
C62 0.055(5) 0.058(5) 0.053(5) -0.012(5) 0.001(5) 0.034(4)
C63 0.042(6) 0.042(6) 0.040(6) -0.009(5) 0.000(5) 0.016(5)
C64 0.039(7) 0.036(8) 0.035(7) -0.003(6) -0.001(6) 0.014(6)
S3 0.038(6) 0.038(5) 0.046(6) -0.002(5) 0.006(6) 0.015(4)
S4 0.033(5) 0.038(5) 0.045(5) -0.001(5) 0.006(4) 0.017(4)
Cu3 0.042(4) 0.042(4) 0.051(4) 0.001(3) 0.004(3) 0.014(3)
Cu4 0.043(3) 0.043(3) 0.046(5) 0.000 0.000 0.0217(17)

loop_
_atom_type_symbol
_atom_type_description
_atom_type_scat_dispersion_real
_atom_type_scat_dispersion_imag
_atom_type_scat_source
C C 0.0033 0.0016 'International Tables Vol C Tables 4.2.6.8 and 6.1.1.4'
H H 0.0000 0.0000 'International Tables Vol C Tables 4.2.6.8 and 6.1.1.4'
N N 0.0061 0.0033 'International Tables Vol C Tables 4.2.6.8 and 6.1.1.4'
O O 0.0106 0.0060 'International Tables Vol C Tables 4.2.6.8 and 6.1.1.4'
S S 0.1246 0.1234 'International Tables Vol C Tables 4.2.6.8 and 6.1.1.4'
K K 0.2009 0.2494 'International Tables Vol C Tables 4.2.6.8 and 6.1.1.4'
Cu Cu 0.3201 1.2651 'International Tables Vol C Tables 4.2.6.8 and 6.1.1.4'

loop_
_exptl_crystal_face_index_h
_exptl_crystal_face_index_k
_exptl_crystal_face_index_l
_exptl_crystal_face_perp_dist
0.00 0.00 1.00 0.0600
0.00 0.00 -1.00 0.0600
1.00 1.00 3.00 0.1200
-1.00 -1.00 -3.00 0.1000
1.00 -1.00 1.00 0.1000
-1.00 1.00 -1.00 0.1200
0.00 1.00 1.00 0.1100
1.00 0.00 0.00 0.1100
-1.00 0.00 0.00 0.1100

loop_
_geom_angle_atom_site_label_1
_geom_angle_atom_site_label_2
_geom_angle_atom_site_label_3
_geom_angle
_geom_angle_site_symmetry_1
_geom_angle_site_symmetry_3
N1 C1 C6 122.5(3) . .
N1 C1 C2 118.9(2) . .
C6 C1 C2 118.6(3) . .
N2 C2 C9 122.8(3) . .
N2 C2 C1 118.5(2) . .
C9 C2 C1 118.7(3) . .
N1 C3 C4 122.6(3) . .
N1 C3 C13 117.3(2) . .
C4 C3 C13 120.1(3) . .
C5 C4 C3 119.5(3) . .
C5 C4 H4 120.3 . .
C3 C4 H4 120.3 . .
C4 C5 C6 119.7(3) . .
C4 C5 H5 120.2 . .
C6 C5 H5 120.2 . .
C1 C6 C5 117.4(3) . .
C1 C6 C7 120.7(3) . .
C5 C6 C7 121.9(3) . .
C8 C7 C6 120.5(3) . .
C8 C7 H7 119.7 . .
C6 C7 H7 119.7 . .
C7 C8 C9 121.3(3) . .
C7 C8 H8 119.4 . .
C9 C8 H8 119.4 . .
C10 C9 C2 117.3(3) . .
C10 C9 C8 122.6(3) . .
C2 C9 C8 120.1(3) . .
C11 C10 C9 120.2(3) . .
C11 C10 H10 119.9 . .
C9 C10 H10 119.9 . .
C10 C11 C12 119.4(3) . .
C10 C11 H11 120.3 . .
C12 C11 H11 120.3 . .
N2 C12 C11 122.7(3) . .
N2 C12 C14 117.2(3) . .
C11 C12 C14 120.0(3) . .
C3 C13 H13A 109.6 . .
C3 C13 H13B 109.6 . .
C3 C13 H13C 109.6 . .
C3 C13 H13D 109.6 . .
C3 C13 H13E 109.7 . .
H13D C13 H13E 109.3 . .
C3 C13 H13F 109.6 . .
H13D C13 H13F 109.3 . .
H13E C13 H13F 109.3 . .
C12 C14 H14A 109.5 . .
C12 C14 H14B 109.4 . .
C12 C14 H14C 109.5 . .
C12 C14 H14D 109.4 . .
C12 C14 H14E 109.5 . .
H14D C14 H14E 109.5 . .
C12 C14 H14F 109.5 . .
H14D C14 H14F 109.5 . .
H14E C14 H14F 109.5 . .
N3 C15 C20 122.4(3) . .
N3 C15 C16 118.7(2) . .
C20 C15 C16 118.9(3) . .
N4 C16 C23 122.8(3) . .
N4 C16 C15 118.7(2) . .
C23 C16 C15 118.4(3) . .
N3 C17 C18 122.5(3) . .
N3 C17 C27 117.4(3) . .
C18 C17 C27 120.2(3) . .
C19 C18 C17 119.7(3) . .
C19 C18 H18A 120.2 . .
C17 C18 H18A 120.2 . .
C18 C19 C20 119.5(3) . .
C18 C19 H19 120.3 . .
C20 C19 H19 120.3 . .
C19 C20 C15 117.7(3) . .
C19 C20 C21 122.0(3) . .
C15 C20 C21 120.4(3) . .
C22 C21 C20 120.6(3) . .
C22 C21 H21 119.7 . .
C20 C21 H21 119.7 . .
C21 C22 C23 121.4(3) . .
C21 C22 H22 119.3 . .
C23 C22 H22 119.3 . .
C16 C23 C24 117.0(3) . .
C16 C23 C22 120.3(3) . .
C24 C23 C22 122.7(3) . .
C25 C24 C23 119.9(3) . .
C25 C24 H24 120.1 . .
C23 C24 H24 120.1 . .
C24 C25 C26 120.0(3) . .
C24 C25 H25 120.0 . .
C26 C25 H25 120.0 . .
N4 C26 C25 122.1(3) . .
N4 C26 C28 117.4(3) . .
C25 C26 C28 120.5(3) . .
C17 C27 H27A 109.5 . .
C17 C27 H27B 109.5 . .
C17 C27 H27C 109.5 . .
C17 C27 H27D 109.5 . .
C17 C27 H27E 109.6 . .
H27D C27 H27E 109.4 . .
C17 C27 H27F 109.5 . .
H27D C27 H27F 109.4 . .
H27E C27 H27F 109.4 . .
C26 C28 H28A 109.7 . .
C26 C28 H28B 109.5 . .
C26 C28 H28C 109.5 . .
C26 C28 H28D 109.5 . .
C26 C28 H28E 109.6 . .
H28D C28 H28E 109.4 . .
C26 C28 H28F 109.6 . .
H28D C28 H28F 109.4 . .
H28E C28 H28F 109.4 . .
C3 N1 C1 118.2(2) . .
C3 N1 K1 116.87(17) . .
C1 N1 K1 122.51(17) . .
C12 N2 C2 117.7(3) . .
C12 N2 K1 121.07(19) . .
C2 N2 K1 119.55(18) . .
C17 N3 C15 118.2(2) . .
C17 N3 K2 117.89(18) . .
C15 N3 K2 122.96(17) . .
C26 N4 C16 118.2(3) . .
C26 N4 K2 121.1(2) . .
C16 N4 K2 119.67(18) . .
C30 C29 S1 113.74(18) . .
C30 C29 H29A 108.8 . .
S1 C29 H29A 108.8 . .
C30 C29 H29B 108.8 . .
S1 C29 H29B 108.8 . .
H29A C29 H29B 107.7 . .
C31 C30 C35 120.0 . .
C31 C30 C29 118.20(16) . .
C35 C30 C29 121.79(16) . .
C32 C31 C30 120.0 . .
C32 C31 H31 120.0 . .
C30 C31 H31 120.0 . .
C31 C32 C33 120.0 . .
C31 C32 H32 120.0 . .
C33 C32 H32 120.0 . .
C34 C33 C32 120.0 . .
C34 C33 H33 120.0 . .
C32 C33 H33 120.0 . .
C35 C34 C33 120.0 . .
C35 C34 H34 120.0 . .
C33 C34 H34 120.0 . .
C34 C35 C30 120.0 . .
C34 C35 H35 120.0 . .
C30 C35 H35 120.0 . .
C37 C36 S2 111.49(19) . .
C37 C36 H36A 109.3 . .
S2 C36 H36A 109.3 . .
C37 C36 H36B 109.3 . .
S2 C36 H36B 109.3 . .
H36A C36 H36B 108.0 . .
C38 C37 C42 120.0 . .
C38 C37 C36 121.18(18) . .
C42 C37 C36 118.79(18) . .
C39 C38 C37 120.0 . .
C39 C38 H38 120.0 . .
C37 C38 H38 120.0 . .
C38 C39 C40 120.0 . .
C38 C39 H39 120.0 . .
C40 C39 H39 120.0 . .
C39 C40 C41 120.0 . .
C39 C40 H40 120.0 . .
C41 C40 H40 120.0 . .
C42 C41 C40 120.0 . .
C42 C41 H41 120.0 . .
C40 C41 H41 120.0 . .
C41 C42 C37 120.0 . .
C41 C42 H42 120.0 . .
C37 C42 H42 120.0 . .
C29 S1 Cu2 106.00(9) . .
C29 S1 Cu1 105.71(10) . .
Cu2 S1 Cu1 73.20(3) . .
C36 S2 Cu1 103.33(11) . 3_665
C36 S2 Cu1 117.68(10) . .
Cu1 S2 Cu1 73.18(3) 3_665 .
S2 Cu1 S1 124.57(3) 2_655 .
S2 Cu1 S2 125.13(4) 2_655 .
S1 Cu1 S2 110.06(3) . .
S2 Cu1 Cu2 104.61(2) 2_655 .
S1 Cu1 Cu2 53.07(3) . .
S2 Cu1 Cu2 103.69(2) . .
S2 Cu1 Cu1 53.98(2) 2_655 2_655
S1 Cu1 Cu1 108.52(2) . 2_655
S2 Cu1 Cu1 106.44(2) . 2_655
Cu2 Cu1 Cu1 59.80(1) . 2_655
S2 Cu1 Cu1 107.44(2) 2_655 3_665
S1 Cu1 Cu1 101.04(2) . 3_665
S2 Cu1 Cu1 52.84(2) . 3_665
Cu2 Cu1 Cu1 59.821(11) . 3_665
Cu1 Cu1 Cu1 60.0 2_655 3_665
S1 Cu2 S1 119.962(2) 2_655 3_665
S1 Cu2 S1 119.962(2) 2_655 .
S1 Cu2 S1 119.92(3) 3_665 .
S1 Cu2 Cu1 53.74(2) 2_655 2_655
S1 Cu2 Cu1 102.00(3) 3_665 2_655
S1 Cu2 Cu1 109.63(3) . 2_655
S1 Cu2 Cu1 109.63(3) 2_655 3_665
S1 Cu2 Cu1 53.74(2) 3_665 3_665
S1 Cu2 Cu1 102.00(3) . 3_665
Cu1 Cu2 Cu1 60.36(2) 2_655 3_665
S1 Cu2 Cu1 102.00(3) 2_655 .
S1 Cu2 Cu1 109.63(3) 3_665 .
S1 Cu2 Cu1 53.74(2) . .
Cu1 Cu2 Cu1 60.36(2) 2_655 .
Cu1 Cu2 Cu1 60.36(2) 3_665 .
N1 K1 N1 105.22(6) . 2_665
N1 K1 N1 105.22(6) . 3_565
N1 K1 N1 105.22(6) 2_665 3_565
N1 K1 N2 56.00(6) . .
N1 K1 N2 161.21(7) 2_665 .
N1 K1 N2 81.59(7) 3_565 .
N1 K1 N2 81.59(7) . 2_665
N1 K1 N2 56.00(6) 2_665 2_665
N1 K1 N2 161.21(7) 3_565 2_665
N2 K1 N2 116.02(3) . 2_665
N1 K1 N2 161.21(7) . 3_565
N1 K1 N2 81.59(7) 2_665 3_565
N1 K1 N2 56.00(6) 3_565 3_565
N2 K1 N2 116.02(3) . 3_565
N2 K1 N2 116.02(3) 2_665 3_565
N1 K1 O1 117.1(4) . .
N1 K1 O1 104.9(3) 2_665 .
N1 K1 O1 117.9(4) 3_565 .
N2 K1 O1 86.4(3) . .
N2 K1 O1 72.0(3) 2_665 .
N2 K1 O1 76.7(4) 3_565 .
N1 K1 H13D 51.2 . .
N1 K1 H13D 55.3 2_665 .
N1 K1 H13D 105.7 3_565 .
N2 K1 H13D 106.2 . .
N2 K1 H13D 64.6 2_665 .
N2 K1 H13D 128.4 3_565 .
O1 K1 H13D 136.1 . .
N1 K1 H14B 104.9 . .
N1 K1 H14B 149.5 2_665 .
N1 K1 H14B 62.0 3_565 .
N2 K1 H14B 49.0 . .
N2 K1 H14B 134.0 2_665 .
N2 K1 H14B 68.3 3_565 .
O1 K1 H14B 64.5 . .
H13D K1 H14B 151.6 . .
N3 K2 N3 106.86(5) 2_765 .
N3 K2 N3 106.86(5) 2_765 3_675
N3 K2 N3 106.86(5) . 3_675
N3 K2 N4 162.82(7) 2_765 .
N3 K2 N4 57.28(6) . .
N3 K2 N4 85.64(7) 3_675 .
N3 K2 N4 57.28(6) 2_765 2_765
N3 K2 N4 85.64(7) . 2_765
N3 K2 N4 162.82(7) 3_675 2_765
N4 K2 N4 111.30(5) . 2_765
N3 K2 N4 85.64(7) 2_765 3_675
N3 K2 N4 162.82(7) . 3_675
N3 K2 N4 57.28(6) 3_675 3_675
N4 K2 N4 111.30(5) . 3_675
N4 K2 N4 111.30(5) 2_765 3_675
N3 K2 H27C 54.3 2_765 .
N3 K2 H27C 52.7 . .
N3 K2 H27C 115.3 3_675 .
N4 K2 H27C 110.0 . .
N4 K2 H27C 62.7 2_765 .
N4 K2 H27C 137.0 3_675 .
N3 K2 H27D 61.4 2_765 .
N3 K2 H27D 51.4 . .
N3 K2 H27D 97.4 3_675 .
N4 K2 H27D 106.1 . .
N4 K2 H27D 81.0 2_765 .
N4 K2 H27D 131.7 3_675 .
N3 K2 H28B 145.6 2_765 .
N3 K2 H28B 107.2 . .
N3 K2 H28B 66.9 3_675 .
N4 K2 H28B 50.0 . .
N4 K2 H28B 121.4 2_765 .
N4 K2 H28B 62.1 3_675 .
H27D K2 H28B 150.4 . .
C46 O1 C43 108.2(10) . .
C46 O1 K1 118.5(14) . .
C43 O1 K1 128.7(15) . .
O1 C43 C44 107.1(11) . .
O1 C43 H43A 110.3 . .
C44 C43 H43A 110.3 . .
O1 C43 H43B 110.3 . .
C44 C43 H43B 110.3 . .
H43A C43 H43B 108.5 . .
C45 C44 C43 104.7(10) . .
C45 C44 H44A 110.8 . .
C43 C44 H44A 110.8 . .
C45 C44 H44B 110.8 . .
C43 C44 H44B 110.8 . .
H44A C44 H44B 108.9 . .
C46 C45 C44 105.0(9) . .
C46 C45 H45A 110.7 . .
C44 C45 H45A 110.7 . .
C46 C45 H45B 110.8 . .
C44 C45 H45B 110.8 . .
H45A C45 H45B 108.8 . .
O1 C46 C45 108.7(10) . .
O1 C46 H46A 110.0 . .
C45 C46 H46A 110.0 . .
O1 C46 H46B 109.9 . .
C45 C46 H46B 109.9 . .
H46A C46 H46B 108.3 . .
C50 O2 C47 107.0(13) . .
O2 C47 C48 104.2(12) . .
O2 C47 H47A 110.9 . .
C48 C47 H47A 110.8 . .
O2 C47 H47B 110.9 . .
C48 C47 H47B 111.0 . .
H47A C47 H47B 108.9 . .
C49 C48 C47 103.8(11) . .
C49 C48 H48A 111.0 . .
C47 C48 H48A 110.9 . .
C49 C48 H48B 111.0 . .
C47 C48 H48B 111.0 . .
H48A C48 H48B 109.0 . .
C50 C49 C48 103.7(9) . .
C50 C49 H49A 111.0 . .
C48 C49 H49A 111.0 . .
C50 C49 H49B 111.1 . .
C48 C49 H49B 111.0 . .
H49A C49 H49B 109.0 . .
O2 C50 C49 109.6(10) . .
O2 C50 H50A 109.7 . .
C49 C50 H50A 109.8 . .
O2 C50 H50B 109.8 . .
C49 C50 H50B 109.7 . .
H50A C50 H50B 108.2 . .
C52 C51 S3 114.1(17) . .
C52 C51 H51A 108.7 . .
S3 C51 H51A 108.7 . .
C52 C51 H51B 108.7 . .
S3 C51 H51B 108.7 . .
H51A C51 H51B 107.6 . .
C53 C52 C57 120.0 . .
C53 C52 C51 120.0(8) . .
C57 C52 C51 120.0(8) . .
C54 C53 C52 120.0 . .
C54 C53 H53 120.0 . .
C52 C53 H53 120.0 . .
C53 C54 C55 120.0 . .
C53 C54 H54 120.0 . .
C55 C54 H54 120.0 . .
C56 C55 C54 120.0 . .
C56 C55 H55 120.0 . .
C54 C55 H55 120.0 . .
C55 C56 C57 120.0 . .
C55 C56 H56 120.0 . .
C57 C56 H56 120.0 . .
C56 C57 C52 120.0 . .
C56 C57 H57 120.0 . .
C52 C57 H57 120.0 . .
C59 C58 S4 108.9(18) . .
C59 C58 H58A 109.9 . .
S4 C58 H58A 109.9 . .
C59 C58 H58B 109.9 . .
S4 C58 H58B 109.9 . .
H58A C58 H58B 108.3 . .
C60 C59 C64 120.0 . .
C60 C59 C58 114(3) . .
C64 C59 C58 126(3) . .
C59 C60 C61 120.0 . .
C59 C60 H60 120.0 . .
C61 C60 H60 120.0 . .
C62 C61 C60 120.0 . .
C62 C61 H61 120.0 . .
C60 C61 H61 120.0 . .
C61 C62 C63 120.0 . .
C61 C62 H62 120.0 . .
C63 C62 H62 120.0 . .
C64 C63 C62 120.0 . .
C64 C63 H63 120.0 . .
C62 C63 H63 120.0 . .
C63 C64 C59 120.0 . .
C63 C64 H64 120.0 . .
C59 C64 H64 120.0 . .
C51 S3 Cu4 98.6(13) . .
C51 S3 Cu3 102.3(14) . .
Cu4 S3 Cu3 73.3(4) . .
C58 S4 Cu3 103.8(14) . .
C58 S4 Cu3 122.1(16) . 2_655
Cu3 S4 Cu3 69.7(7) . 2_655
S3 Cu3 S4 126.3(9) . .
S3 Cu3 S4 115.3(9) . 3_665
S4 Cu3 S4 118.5(12) . 3_665
S3 Cu3 Cu3 108.7(4) . 2_655
S4 Cu3 Cu3 56.2(7) . 2_655
S4 Cu3 Cu3 105.8(5) 3_665 2_655
S3 Cu3 Cu3 103.0(5) . 3_665
S4 Cu3 Cu3 107.6(7) . 3_665
S4 Cu3 Cu3 54.0(5) 3_665 3_665
Cu3 Cu3 Cu3 60.0 2_655 3_665
S3 Cu3 Cu4 53.3(3) . .
S4 Cu3 Cu4 108.7(7) . .
S4 Cu3 Cu4 106.8(5) 3_665 .
Cu3 Cu3 Cu4 60.5(3) 2_655 .
Cu3 Cu3 Cu4 60.5(3) 3_665 .
S3 Cu4 S3 119.86(6) 3_665 2_655
S3 Cu4 S3 119.86(6) 3_665 .
S3 Cu4 S3 119.86(6) 2_655 .
S3 Cu4 Cu3 53.4(3) 3_665 3_665
S3 Cu4 Cu3 107.4(6) 2_655 3_665
S3 Cu4 Cu3 101.8(6) . 3_665
S3 Cu4 Cu3 101.8(6) 3_665 2_655
S3 Cu4 Cu3 53.4(3) 2_655 2_655
S3 Cu4 Cu3 107.4(6) . 2_655
Cu3 Cu4 Cu3 59.0(5) 3_665 2_655
S3 Cu4 Cu3 107.4(6) 3_665 .
S3 Cu4 Cu3 101.8(6) 2_655 .
S3 Cu4 Cu3 53.4(3) . .
Cu3 Cu4 Cu3 59.0(5) 3_665 .
Cu3 Cu4 Cu3 59.0(5) 2_655 .

loop_
_geom_bond_atom_site_label_1
_geom_bond_atom_site_label_2
_geom_bond_distance
_geom_bond_site_symmetry_2
C1 N1 1.370(3) .
C1 C6 1.405(4) .
C1 C2 1.459(4) .
C2 N2 1.368(4) .
C2 C9 1.411(4) .
C3 N1 1.328(4) .
C3 C4 1.401(4) .
C3 C13 1.503(4) .
C4 C5 1.367(4) .
C4 H4 0.9500 .
C5 C6 1.407(4) .
C5 H5 0.9500 .
C6 C7 1.436(4) .
C7 C8 1.337(4) .
C7 H7 0.9500 .
C8 C9 1.433(4) .
C8 H8 0.9500 .
C9 C10 1.401(4) .
C10 C11 1.356(5) .
C10 H10 0.9500 .
C11 C12 1.408(5) .
C11 H11 0.9500 .
C12 N2 1.333(4) .
C12 C14 1.506(4) .
C13 H13A 0.9816 .
C13 H13B 0.9815 .
C13 H13C 0.9816 .
C13 H13D 0.9815 .
C13 H13E 0.9815 .
C13 H13F 0.9816 .
C14 H14A 0.9801 .
C14 H14B 0.9800 .
C14 H14C 0.9800 .
C14 H14D 0.9800 .
C14 H14E 0.9800 .
C14 H14F 0.9800 .
C15 N3 1.364(3) .
C15 C20 1.407(4) .
C15 C16 1.454(4) .
C16 N4 1.366(4) .
C16 C23 1.406(4) .
C17 N3 1.329(4) .
C17 C18 1.402(4) .
C17 C27 1.504(4) .
C18 C19 1.363(4) .
C18 H18A 0.9500 .
C19 C20 1.402(4) .
C19 H19 0.9500 .
C20 C21 1.433(4) .
C21 C22 1.330(5) .
C21 H21 0.9500 .
C22 C23 1.430(4) .
C22 H22 0.9500 .
C23 C24 1.413(5) .
C24 C25 1.353(5) .
C24 H24 0.9500 .
C25 C26 1.404(5) .
C25 H25 0.9500 .
C26 N4 1.334(4) .
C26 C28 1.499(4) .
C27 H27A 0.9803 .
C27 H27B 0.9803 .
C27 H27C 0.9803 .
C27 H27D 0.9803 .
C27 H27E 0.9803 .
C27 H27F 0.9803 .
C28 H28A 0.9811 .
C28 H28B 0.9811 .
C28 H28C 0.9811 .
C28 H28D 0.9811 .
C28 H28E 0.9811 .
C28 H28F 0.9811 .
N1 K1 2.903(2) .
N2 K1 3.001(2) .
N3 K2 2.840(2) .
N4 K2 2.927(2) .
C29 C30 1.522(3) .
C29 S1 1.845(3) .
C29 H29A 0.9900 .
C29 H29B 0.9900 .
C30 C31 1.3900 .
C30 C35 1.3900 .
C31 C32 1.3900 .
C31 H31 0.9500 .
C32 C33 1.3900 .
C32 H32 0.9500 .
C33 C34 1.3900 .
C33 H33 0.9500 .
C34 C35 1.3900 .
C34 H34 0.9500 .
C35 H35 0.9500 .
C36 C37 1.504(3) .
C36 S2 1.846(3) .
C36 H36A 0.9900 .
C36 H36B 0.9900 .
C37 C38 1.3900 .
C37 C42 1.3900 .
C38 C39 1.3900 .
C38 H38 0.9500 .
C39 C40 1.3900 .
C39 H39 0.9500 .
C40 C41 1.3900 .
C40 H40 0.9500 .
C41 C42 1.3900 .
C41 H41 0.9500 .
C42 H42 0.9500 .
S1 Cu2 2.2651(8) .
S1 Cu1 2.2848(10) .
S2 Cu1 2.2706(8) 3_665
S2 Cu1 2.3044(8) .
Cu1 S2 2.2706(8) 2_655
Cu1 Cu2 2.7126(8) .
Cu1 Cu1 2.7273(7) 2_655
Cu1 Cu1 2.7273(7) 3_665
Cu2 S1 2.2651(8) 2_655
Cu2 S1 2.2651(8) 3_665
Cu2 Cu1 2.7126(8) 2_655
Cu2 Cu1 2.7126(8) 3_665
K1 N1 2.903(2) 2_665
K1 N1 2.903(2) 3_565
K1 N2 3.001(3) 2_665
K1 N2 3.001(2) 3_565
K1 O1 3.249(12) .
K1 H13D 2.7766 .
K1 H14B 3.0672 .
K2 N3 2.840(2) 2_765
K2 N3 2.840(2) 3_675
K2 N4 2.927(2) 2_765
K2 N4 2.927(2) 3_675
K2 H27C 2.9082 .
K2 H27D 2.8881 .
K2 H28B 3.0047 .
O1 C46 1.418(10) .
O1 C43 1.428(10) .
C43 C44 1.518(10) .
C43 H43A 0.9900 .
C43 H43B 0.9900 .
C44 C45 1.517(10) .
C44 H44A 0.9900 .
C44 H44B 0.9900 .
C45 C46 1.514(10) .
C45 H45A 0.9900 .
C45 H45B 0.9900 .
C46 H46A 0.9900 .
C46 H46B 0.9900 .
O2 C50 1.444(10) .
O2 C47 1.447(10) .
C47 C48 1.541(10) .
C47 H47A 0.9900 .
C47 H47B 0.9900 .
C48 C49 1.520(10) .
C48 H48A 0.9900 .
C48 H48B 0.9900 .
C49 C50 1.509(10) .
C49 H49A 0.9900 .
C49 H49B 0.9900 .
C50 H50A 0.9900 .
C50 H50B 0.9900 .
C51 C52 1.515(11) .
C51 S3 1.846(11) .
C51 H51A 0.9900 .
C51 H51B 0.9900 .
C52 C53 1.3900 .
C52 C57 1.3900 .
C53 C54 1.3900 .
C53 H53 0.9500 .
C54 C55 1.3900 .
C54 H54 0.9500 .
C55 C56 1.3900 .
C55 H55 0.9500 .
C56 C57 1.3900 .
C56 H56 0.9500 .
C57 H57 0.9500 .
C58 C59 1.506(11) .
C58 S4 1.869(11) .
C58 H58A 0.9900 .
C58 H58B 0.9900 .
C59 C60 1.3900 .
C59 C64 1.3900 .
C60 C61 1.3900 .
C60 H60 0.9500 .
C61 C62 1.3900 .
C61 H61 0.9500 .
C62 C63 1.3900 .
C62 H62 0.9500 .
C63 C64 1.3900 .
C63 H63 0.9500 .
C64 H64 0.9500 .
S3 Cu4 2.264(10) .
S3 Cu3 2.267(10) .
S4 Cu3 2.296(10) .
S4 Cu3 2.36(2) 2_655
Cu3 S4 2.36(2) 3_665
Cu3 Cu3 2.66(2) 2_655
Cu3 Cu3 2.66(2) 3_665
Cu3 Cu4 2.704(9) .
Cu4 S3 2.264(10) 3_665
Cu4 S3 2.264(10) 2_655
Cu4 Cu3 2.704(9) 3_665
Cu4 Cu3 2.704(9) 2_655
